data_4327984
loop_
_publ_author_name
'Michael I. Webb'
'Ryan A. Chard'
'Yaser M. Al-Jobory'
'Michael R. Jones'
'Edwin W. Y. Wong'
'Charles J. Walsby'

_publ_contact_author_address
; 
Walsby, Charles J.
Department of Chemistry
Simon Fraser University
Burnaby, British Columbia
Canada         V5A 1S6
;
_publ_contact_author_email cwalsby@sfu.ca
_publ_contact_author_fax +1-778-782-3765
_publ_contact_author_name 'Charles J. Walsby'
_publ_contact_author_phone +1-778-782-4607
_publ_section_title
;
 Pyridine Analogues of the Antimetastatic Ru(III) Complex NAMI-A Targeting
 Non-Covalent Interactions with Albumin
;
_journal_name_full 'Inorganic Chemistry'
_journal_page_first 954
_journal_page_last 966
_journal_paper_doi 10.1021/ic202029e
_journal_volume 51
_journal_year 2012
_chemical_absolute_configuration ad
_chemical_formula_moiety 'C5.25 H9 Cl3 N0.75 Na0.75 O1.12 Ru0.75 S0.75'
_chemical_formula_sum 'C5.25 H9 Cl3 N0.75 Na0.75 O1.12 Ru0.75 S0.75'
_chemical_formula_weight 324.09
_chemical_name_systematic ?
_space_group_IT_number 152
_symmetry_cell_setting trigonal
_symmetry_space_group_name_Hall 'P 31 2"'
_symmetry_space_group_name_H-M 'P 31 2 1'
_atom_sites_solution_hydrogens geom
_atom_sites_solution_primary direct
_cell_angle_alpha 90
_cell_angle_beta 90
_cell_angle_gamma 120
_cell_formula_units_Z 8
_cell_length_a 13.1432(12)
_cell_length_b 13.1432(12)
_cell_length_c 19.6099(18)
_cell_measurement_reflns_used 9937
_cell_measurement_temperature 150
_cell_measurement_theta_max 27.30
_cell_measurement_theta_min 2.74
_cell_volume 2933.6(5)
_computing_cell_refinement 'Bruker SAINT'
_computing_data_collection 'Bruker APEX2'
_computing_data_reduction 'Bruker SAINT'
_computing_structure_solution
; 
SIR92 (Altomare et al, 1994)
CRYSTALS (Watkin, 1988) 
;
_diffrn_ambient_temperature 150
_diffrn_measured_fraction_theta_full 0.999
_diffrn_measured_fraction_theta_max 0.971
_diffrn_measurement_device_type 'Bruker APEX-II CCD'
_diffrn_measurement_method '\w scans'
_diffrn_radiation_monochromator graphite
_diffrn_radiation_type MoK\a
_diffrn_radiation_wavelength 0.71073
_diffrn_reflns_av_R_equivalents 0.083
_diffrn_reflns_limit_h_max 16
_diffrn_reflns_limit_h_min -17
_diffrn_reflns_limit_k_max 16
_diffrn_reflns_limit_k_min -17
_diffrn_reflns_limit_l_max 26
_diffrn_reflns_limit_l_min -26
_diffrn_reflns_number 34617
_diffrn_reflns_theta_full 27.435
_diffrn_reflns_theta_max 28.578
_diffrn_reflns_theta_min 1.789
_exptl_absorpt_coefficient_mu 1.464
_exptl_absorpt_correction_T_max 0.7457
_exptl_absorpt_correction_T_min 0.6711
_exptl_absorpt_correction_type multi-scan
_exptl_crystal_colour orange
_exptl_crystal_density_diffrn 1.467
_exptl_crystal_description plate
_exptl_crystal_F_000 1272
_exptl_crystal_size_max 0.16
_exptl_crystal_size_mid 0.04
_exptl_crystal_size_min 0.02
_refine_diff_density_max 3.32
_refine_diff_density_min -0.84
_refine_ls_abs_structure_details 'Flack (1983), 6555 Friedel-pairs'
_refine_ls_abs_structure_Flack -0.04(8)
_refine_ls_extinction_method none
_refine_ls_goodness_of_fit_ref 1.0358
_refine_ls_hydrogen_treatment none
_refine_ls_matrix_type full
_refine_ls_number_parameters 145
_refine_ls_number_reflns 3776
_refine_ls_number_restraints 46
_refine_ls_R_factor_all 0.0819
_refine_ls_R_factor_gt 0.0659
_refine_ls_shift/su_max 0.0008398
_refine_ls_structure_factor_coef F
_refine_ls_weighting_details
;
 Method, part 1, Chebychev polynomial, (Watkin, 1994, Prince, 1982) 
 [weight] = 1.0/[A~0~*T~0~(x)+A~1~*T~1~(x) ... +A~n-1~]*T~n-1~(x)] 
 where A~i~ are the Chebychev coefficients listed below and x= Fcalc/Fmax 
 Method = Robust Weighting (Prince, 1982) 
 W = [weight] * [1-(deltaF/6*sigmaF)^2^]^2^ 
 A~i~ are: 
 0.838 0.531 0.605 0.112 0.841E-01 
;
_refine_ls_weighting_scheme calc
_refine_ls_wR_factor_all 0.0807
_refine_ls_wR_factor_gt 0.0677
_refine_ls_wR_factor_ref 0.0663
_reflns_limit_h_max 8
_reflns_limit_h_min -17
_reflns_limit_k_max 17
_reflns_limit_k_min 0
_reflns_limit_l_max 26
_reflns_limit_l_min 0
_reflns_number_gt 3946
_reflns_number_total 4776
_reflns_threshold_expression I>2.0\s(I)
_oxford_diffrn_Wilson_B_factor 1.88
_oxford_diffrn_Wilson_scale 98.33
_oxford_refine_ls_r_factor_ref 0.0637
_oxford_refine_ls_scale 0.1187(3)
_oxford_reflns_number_all 4776
_oxford_reflns_threshold_expression_ref I>2.5\s(I)
_cod_data_source_file ic202029e_si_002_5.cif
_cod_data_source_block 1b
_cod_original_sg_symbol_H-M 'P 31 2 1 '
_cod_database_code 4327984

loop_
_symmetry_equiv_pos_as_xyz
x,y,z
-y,x-y,z+1/3
-x+y,-x,z+2/3
y,x,-z
x-y,-y,-z+2/3
-x,-x+y,-z+1/3

loop_
_atom_site_label
_atom_site_type_symbol
_atom_site_fract_x
_atom_site_fract_y
_atom_site_fract_z
_atom_site_U_iso_or_equiv
_atom_site_occupancy
_atom_site_adp_type
_atom_site_refinement_flags_posn
_atom_site_refinement_flags_occupancy
_atom_site_disorder_group
Ru1 Ru -0.46643(5) -0.38856(5) -0.80725(3) 0.0203 1.0000 Uani . . .
Cl1 Cl -0.58169(17) -0.33202(16) -0.74345(9) 0.0262 1.0000 Uani . . .
Cl2 Cl -0.61562(17) -0.58638(17) -0.80095(9) 0.0287 1.0000 Uani . . .
Cl3 Cl -0.34898(16) -0.44442(18) -0.86920(10) 0.0306 1.0000 Uani . . .
Cl4 Cl -0.31626(18) -0.19116(17) -0.80831(10) 0.0316 1.0000 Uani . . .
Na1 Na -0.5559(3) -0.6416(3) -0.93187(14) 0.0227 1.0000 Uani . . .
S1 S -0.5407(2) -0.37208(17) -0.90980(9) 0.0282 1.0000 Uani . . .
O1 O -0.5849(5) -0.4772(5) -0.9545(3) 0.0268 1.0000 Uani . . .
O20 O -0.7531(9) -0.7279(9) -0.9875(7) 0.0299 0.5000 Uani . . .
N1 N -0.4125(15) -0.4228(10) -0.7103(7) 0.0248 0.336(16) Uani D P 1
N11 N -0.3869(8) -0.4053(7) -0.7169(4) 0.0248 0.664(16) Uani D P 2
C6 C -0.4372(17) -0.2491(9) -0.9584(5) 0.0722 1.0000 Uani . . .
C7 C -0.6585(15) -0.3427(15) -0.9021(6) 0.0704 1.0000 Uani . . .
C10 C -0.4905(15) -0.4778(9) -0.6586(8) 0.0280 0.336(16) Uani D P 1
C11 C -0.4550(9) -0.4610(6) -0.6615(4) 0.0280 0.664(16) Uani D P 2
C20 C -0.452(2) -0.4944(10) -0.5968(7) 0.0392 0.336(16) Uani D P 1
C21 C -0.4057(11) -0.4734(7) -0.6026(4) 0.0392 0.664(16) Uani D P 2
C30 C -0.335(2) -0.4552(12) -0.5869(7) 0.0327 0.336(16) Uani D P 1
C31 C -0.2868(11) -0.4293(7) -0.5996(4) 0.0327 0.664(16) Uani D P 2
C40 C -0.2567(17) -0.3999(11) -0.6386(9) 0.0316 0.336(16) Uani D P 1
C41 C -0.2181(9) -0.3735(7) -0.6555(5) 0.0316 0.664(16) Uani D P 2
C50 C -0.2952(17) -0.3834(10) -0.7004(8) 0.0294 0.336(16) Uani D P 1
C51 C -0.2698(10) -0.3623(7) -0.7136(4) 0.0294 0.664(16) Uani D P 2
H61 H -0.4722 -0.2463 -1.0003 0.090(12) 1.0000 Uiso R . .
H62 H -0.3702 -0.2565 -0.9675 0.090(12) 1.0000 Uiso R . .
H63 H -0.4142 -0.1790 -0.9335 0.090(12) 1.0000 Uiso R . .
H71 H -0.6854 -0.3368 -0.9461 0.075(12) 1.0000 Uiso R . .
H72 H -0.7209 -0.4049 -0.8776 0.075(12) 1.0000 Uiso R . .
H73 H -0.6321 -0.2709 -0.8782 0.075(12) 1.0000 Uiso R . .
H101 H -0.5703 -0.5056 -0.6646 0.041(12) 0.336(16) Uiso R P 1
H111 H -0.5358 -0.4916 -0.6636 0.041(12) 0.664(16) Uiso R P 2
H201 H -0.5045 -0.5316 -0.5610 0.052(12) 0.336(16) Uiso R P 1
H202 H -0.7820 -0.8035 -1.0072 0.043(12) 0.5000 Uiso R . .
H203 H -0.8134 -0.7270 -0.9612 0.043(12) 0.5000 Uiso R . .
H211 H -0.4520 -0.5105 -0.5647 0.052(12) 0.664(16) Uiso R P 2
H301 H -0.3076 -0.4660 -0.5454 0.044(12) 0.336(16) Uiso R P 1
H311 H -0.2527 -0.4383 -0.5603 0.044(12) 0.664(16) Uiso R P 2
H401 H -0.1771 -0.3725 -0.6327 0.042(12) 0.336(16) Uiso R P 1
H411 H -0.1374 -0.3430 -0.6540 0.042(12) 0.664(16) Uiso R P 2
H501 H -0.2427 -0.3460 -0.7361 0.041(12) 0.336(16) Uiso R P 1
H511 H -0.2228 -0.3251 -0.7514 0.041(12) 0.664(16) Uiso R P 2

loop_
_atom_site_aniso_label
_atom_site_aniso_U_11
_atom_site_aniso_U_22
_atom_site_aniso_U_33
_atom_site_aniso_U_23
_atom_site_aniso_U_13
_atom_site_aniso_U_12
Ru1 0.0282(3) 0.0205(3) 0.0168(2) -0.0029(2) -0.0026(2) 0.0156(2)
Cl1 0.0327(9) 0.0268(8) 0.0217(8) -0.0032(6) 0.0020(7) 0.0169(7)
Cl2 0.0366(9) 0.0232(9) 0.0237(8) -0.0004(7) 0.0055(7) 0.0130(8)
Cl3 0.0300(8) 0.0327(9) 0.0362(9) -0.0104(8) -0.0016(7) 0.0211(8)
Cl4 0.0333(10) 0.0237(9) 0.0356(10) -0.0056(7) -0.0002(7) 0.0126(8)
Na1 0.0249(14) 0.0232(14) 0.0216(13) -0.0004(11) 0.0004(11) 0.0133(12)
S1 0.0505(12) 0.0325(10) 0.0152(7) -0.0037(7) -0.0051(7) 0.0311(9)
O1 0.039(3) 0.034(3) 0.016(2) -0.007(2) -0.005(2) 0.024(3)
O20 0.012(4) 0.019(5) 0.054(10) -0.006(5) -0.007(5) 0.004(4)
N1 0.0237(13) 0.0237(13) 0.0237(13) -0.0052(13) -0.0052(13) 0.0093(13)
N11 0.0237(13) 0.0237(13) 0.0237(13) -0.0052(13) -0.0052(13) 0.0093(13)
C6 0.149(14) 0.026(5) 0.031(5) 0.000(4) -0.001(7) 0.035(6)
C7 0.127(12) 0.119(12) 0.035(5) -0.034(6) -0.034(6) 0.114(11)
C10 0.0278(18) 0.0278(18) 0.0278(18) -0.0011(18) -0.0011(18) 0.0133(18)
C11 0.0278(18) 0.0278(18) 0.0278(18) -0.0011(18) -0.0011(18) 0.0133(18)
C20 0.042(3) 0.042(3) 0.042(3) 0.013(3) 0.013(3) 0.028(3)
C21 0.042(3) 0.042(3) 0.042(3) 0.013(3) 0.013(3) 0.028(3)
C30 0.034(2) 0.034(2) 0.034(2) 0.005(2) 0.005(2) 0.019(2)
C31 0.034(2) 0.034(2) 0.034(2) 0.005(2) 0.005(2) 0.019(2)
C40 0.032(2) 0.032(2) 0.032(2) 0.004(2) 0.004(2) 0.018(2)
C41 0.032(2) 0.032(2) 0.032(2) 0.004(2) 0.004(2) 0.018(2)
C50 0.0296(17) 0.0296(17) 0.0296(17) 0.0007(17) 0.0007(17) 0.0152(17)
C51 0.0296(17) 0.0296(17) 0.0296(17) 0.0007(17) 0.0007(17) 0.0152(17)

loop_
_atom_type_symbol
_atom_type_scat_dispersion_real
_atom_type_scat_dispersion_imag
_atom_type_scat_Cromer_Mann_a1
_atom_type_scat_Cromer_Mann_b1
_atom_type_scat_Cromer_Mann_a2
_atom_type_scat_Cromer_Mann_b2
_atom_type_scat_Cromer_Mann_a3
_atom_type_scat_Cromer_Mann_b3
_atom_type_scat_Cromer_Mann_a4
_atom_type_scat_Cromer_Mann_b4
_atom_type_scat_Cromer_Mann_c
_atom_type_scat_source
C 0.0033 0.0016 2.3100 20.8439 1.0200 10.2075 1.5886 0.5687 0.8650 51.6512 0.2156 'International Tables Vol C 4.2.6.8 and 6.1.1.4'
H 0.0000 0.0000 0.4930 10.5109 0.3229 26.1257 0.1402 3.1424 0.0408 57.7998 0.0030 'International Tables Vol C 4.2.6.8 and 6.1.1.4'
N 0.0061 0.0033 12.2126 0.0057 3.1322 9.8933 2.0125 28.9975 1.1663 0.5826 -11.5290 'International Tables Vol C 4.2.6.8 and 6.1.1.4'
O 0.0106 0.0060 3.0485 13.2771 2.2868 5.7011 1.5463 0.3239 0.8670 32.9089 0.2508 'International Tables Vol C 4.2.6.8 and 6.1.1.4'
Na 0.0362 0.0249 4.7626 3.2850 3.1736 8.8422 1.2674 0.3136 1.1128 129.4240 0.6760 'International Tables Vol C 4.2.6.8 and 6.1.1.4'
S 0.1246 0.1234 6.9053 1.4679 5.2034 22.2151 1.4379 0.2536 1.5863 56.1720 0.8669 'International Tables Vol C 4.2.6.8 and 6.1.1.4'
Cl 0.1484 0.1585 11.4604 0.0104 7.1964 1.1662 6.2556 18.5194 1.6455 47.7784 -9.5574 'International Tables Vol C 4.2.6.8 and 6.1.1.4'
Ru -1.2594 0.8363 19.2674 0.8085 12.9182 8.4347 4.8634 24.7997 1.5676 94.2928 5.3787 'International Tables Vol C 4.2.6.8 and 6.1.1.4'

loop_
_geom_angle_atom_site_label_1
_geom_angle_site_symmetry_1
_geom_angle_atom_site_label_2
_geom_angle_atom_site_label_3
_geom_angle_site_symmetry_3
_geom_angle
_geom_angle_publ_flag
Cl1 . Ru1 Cl2 . 90.50(7) yes
Cl1 . Ru1 Cl3 . 178.92(7) yes
Cl2 . Ru1 Cl3 . 89.80(7) yes
Cl1 . Ru1 Cl4 . 88.51(7) yes
Cl2 . Ru1 Cl4 . 177.46(8) yes
Cl3 . Ru1 Cl4 . 91.15(7) yes
Cl1 . Ru1 S1 . 93.72(7) yes
Cl2 . Ru1 S1 . 89.52(7) yes
Cl3 . Ru1 S1 . 87.32(7) yes
Cl4 . Ru1 S1 . 92.88(8) yes
Cl1 . Ru1 N1 . 85.9(4) yes
Cl2 . Ru1 N1 . 84.4(4) yes
Cl3 . Ru1 N1 . 93.1(4) yes
Cl4 . Ru1 N1 . 93.2(4) yes
S1 . Ru1 N1 . 173.9(4) yes
Na1 6_453 Cl1 Ru1 . 104.51(9) yes
Ru1 . Cl2 Na1 . 92.87(8) yes
Ru1 . Cl3 Na1 . 91.66(8) yes
Ru1 . Cl4 Na1 6_453 98.59(9) yes
O1 4_553 Na1 Cl1 6_443 85.85(16) yes
O1 4_553 Na1 Na1 4_553 46.77(14) yes
Cl1 6_443 Na1 Na1 4_553 129.50(14) yes
O1 4_553 Na1 O20 4_553 74.0(3) yes
Cl1 6_443 Na1 O20 4_553 110.9(2) yes
Na1 4_553 Na1 O20 4_553 48.5(3) yes
O1 4_553 Na1 Cl2 . 150.92(19) yes
Cl1 6_443 Na1 Cl2 . 113.52(11) yes
Na1 4_553 Na1 Cl2 . 116.86(14) yes
O20 4_553 Na1 Cl2 . 115.1(3) yes
O1 4_553 Na1 Cl3 . 92.84(17) yes
Cl1 6_443 Na1 Cl3 . 82.88(9) yes
Na1 4_553 Na1 Cl3 . 111.18(7) yes
O20 4_553 Na1 Cl3 . 159.6(3) yes
Cl2 . Na1 Cl3 . 69.68(8) yes
O1 4_553 Na1 Cl4 6_443 133.49(18) yes
Cl1 6_443 Na1 Cl4 6_443 68.22(8) yes
Na1 4_553 Na1 Cl4 6_443 128.23(7) yes
O20 4_553 Na1 Cl4 6_443 80.1(3) yes
Cl2 . Na1 Cl4 6_443 75.37(8) yes
O1 4_553 Na1 O1 . 77.8(2) yes
Cl1 6_443 Na1 O1 . 153.38(19) yes
Na1 4_553 Na1 O1 . 46.69(13) yes
O20 4_553 Na1 O1 . 84.8(3) yes
Cl2 . Na1 O1 . 75.76(15) yes
O1 4_553 Na1 O20 . 85.6(3) yes
Cl1 6_443 Na1 O20 . 125.4(3) yes
Na1 4_553 Na1 O20 . 49.5(3) yes
O20 4_553 Na1 O20 . 17.2(5) yes
Cl2 . Na1 O20 . 98.7(3) yes
Cl3 . Na1 Cl4 6_443 119.76(11) yes
Cl3 . Na1 O1 . 77.17(16) yes
Cl4 6_443 Na1 O1 . 137.57(19) yes
Cl3 . Na1 O20 . 151.4(3) yes
Cl4 6_443 Na1 O20 . 79.8(3) yes
O1 . Na1 O20 . 74.6(3) yes
Ru1 . S1 O1 . 114.6(2) yes
Ru1 . S1 C6 . 112.8(5) yes
O1 . S1 C6 . 107.1(4) yes
Ru1 . S1 C7 . 113.8(4) yes
O1 . S1 C7 . 105.9(5) yes
C6 . S1 C7 . 101.6(8) yes
Na1 4_553 O1 Na1 . 86.5(2) yes
Na1 4_553 O1 S1 . 146.7(3) yes
Na1 . O1 S1 . 124.0(3) yes
Na1 . O20 Na1 4_553 82.0(3) yes
Na1 . O20 H202 4_553 140.3 no
Na1 4_553 O20 H202 4_553 130.4 no
Na1 . O20 H202 . 115.6 no
Na1 4_553 O20 H202 . 115.5 no
H202 4_553 O20 H202 . 36.0 no
Na1 . O20 H203 . 116.0 no
Na1 4_553 O20 H203 . 116.2 no
H202 4_553 O20 H203 . 73.8 no
H202 . O20 H203 . 109.5 no
Ru1 . N1 C10 . 121.9(9) yes
Ru1 . N1 C50 . 118.1(9) yes
C10 . N1 C50 . 119.9(6) yes
Ru1 . N11 C11 . 119.7(5) yes
Ru1 . N11 C51 . 121.0(6) yes
C11 . N11 C51 . 119.3(6) yes
S1 . C6 H61 . 109.4 no
S1 . C6 H62 . 109.5 no
H61 . C6 H62 . 109.5 no
S1 . C6 H63 . 109.4 no
H61 . C6 H63 . 109.5 no
H62 . C6 H63 . 109.5 no
S1 . C7 H71 . 109.9 no
S1 . C7 H72 . 109.1 no
H71 . C7 H72 . 109.5 no
S1 . C7 H73 . 109.4 no
H71 . C7 H73 . 109.5 no
H72 . C7 H73 . 109.5 no
N1 . C10 C20 . 120.2(7) yes
N1 . C10 H101 . 121.0 no
C20 . C10 H101 . 118.9 no
N11 . C11 C21 . 120.8(6) yes
N11 . C11 H111 . 119.8 no
C21 . C11 H111 . 119.4 no
C10 . C20 C30 . 119.9(7) yes
C10 . C20 H201 . 121.0 no
C30 . C20 H201 . 119.1 no
C11 . C21 C31 . 119.4(6) yes
C11 . C21 H211 . 120.7 no
C31 . C21 H211 . 119.8 no
C20 . C30 C40 . 120.0(6) yes
C20 . C30 H301 . 121.0 no
C40 . C30 H301 . 119.0 no
C21 . C31 C41 . 119.9(5) yes
C21 . C31 H311 . 120.2 no
C41 . C31 H311 . 119.9 no
C30 . C40 C50 . 120.0(7) yes
C30 . C40 H401 . 121.1 no
C50 . C40 H401 . 118.9 no
C31 . C41 C51 . 119.4(6) yes
C31 . C41 H411 . 120.6 no
C51 . C41 H411 . 120.0 no
N1 . C50 C40 . 119.9(8) yes
N1 . C50 H501 . 119.3 no
C40 . C50 H501 . 120.8 no
C41 . C51 N11 . 121.2(6) yes
C41 . C51 H511 . 118.9 no
N11 . C51 H511 . 119.9 no
H202 4_553 H202 O20 . 46.6 no
H202 4_553 H202 O20 4_553 97.4 no
O20 . H202 O20 4_553 51.9 no

loop_
_geom_bond_atom_site_label_1
_geom_bond_atom_site_label_2
_geom_bond_site_symmetry_2
_geom_bond_distance
_geom_bond_publ_flag
Ru1 Cl1 . 2.3534(18) yes
Ru1 Cl2 . 2.3499(19) yes
Ru1 Cl3 . 2.3519(18) yes
Ru1 Cl4 . 2.347(2) yes
Ru1 S1 . 2.2923(19) yes
Ru1 N1 . 2.154(12) yes
Cl1 Na1 6_453 2.815(3) yes
Cl2 Na1 . 2.882(3) yes
Cl3 Na1 . 2.928(4) yes
Cl4 Na1 6_453 3.026(3) yes
Na1 O1 4_553 2.412(6) yes
Na1 Na1 4_553 3.308(6) yes
Na1 O20 4_553 2.539(13) yes
Na1 O1 . 2.415(6) yes
Na1 O20 . 2.502(11) yes
S1 O1 . 1.488(5) yes
S1 C6 . 1.781(13) yes
S1 C7 . 1.779(11) yes
O20 H202 4_553 0.696 no
O20 H202 . 0.950 no
O20 H203 . 0.950 no
N1 C10 . 1.365(9) yes
N1 C50 . 1.372(17) yes
N11 C11 . 1.365(8) yes
N11 C51 . 1.351(12) yes
C6 H61 . 0.950 no
C6 H62 . 0.950 no
C6 H63 . 0.950 no
C7 H71 . 0.950 no
C7 H72 . 0.950 no
C7 H73 . 0.950 no
C10 C20 . 1.371(9) yes
C10 H101 . 0.929 no
C11 C21 . 1.373(8) yes
C11 H111 . 0.929 no
C20 C30 . 1.371(8) yes
C20 H201 . 0.931 no
C21 C31 . 1.369(7) yes
C21 H211 . 0.929 no
C30 C40 . 1.367(8) yes
C30 H301 . 0.930 no
C31 C41 . 1.375(7) yes
C31 H311 . 0.929 no
C40 C50 . 1.371(9) yes
C40 H401 . 0.928 no
C41 C51 . 1.371(8) yes
C41 H411 . 0.928 no
C50 H501 . 0.931 no
C51 H511 . 0.932 no
H202 H202 4_553 0.563 no
